data_8101365
loop_
_publ_author_name
'Dadachov, S. Mike'
'Tang, Liqiu'
'Zou, Xiaodong'

_publ_section_title
;
Crystal structure of dipiperazine decafluorodititanate dihydrate, 
(C~4~H~12~N~2~)~2~[Ti~2~F~10~] &#x00B7; 2H~2~O
;
_journal_issue 4
_journal_name_full 'Zeitschrift f\"ur Kristallographie - New Crystal Structures'
_journal_page_first 605
_journal_page_last 606
_journal_volume 215
_journal_year 2000
_chemical_formula_structural '(C4 H12 N2)2 [Ti2 F10]^.^2H2 O'
_chemical_formula_sum 'C2 H7 F2.5 N O0.5 Ti0.5'
_chemical_formula_weight 124.54
_space_group_IT_number 14
_symmetry_cell_setting monoclinic
_symmetry_space_group_name_Hall '-P 2yn'
_symmetry_space_group_name_H-M 'P 1 21/n 1'
_cell_angle_alpha 90.000(5)
_cell_angle_beta 97.533(5)
_cell_angle_gamma 90.000(5)
_cell_formula_units_Z 4
_cell_length_a 8.655(5)
_cell_length_b 11.269(5)
_cell_length_c 9.224(5)
_cell_measurement_temperature 293(2)
_cell_volume 891.9(8)
_diffrn_ambient_temperature 293(2)
_exptl_crystal_density_diffrn 0.927
_refine_ls_R_factor_obs 0.0317
_refine_ls_wR_factor_obs 0.0881
_cod_original_sg_symbol_H-M 'P 21/n'
_cod_original_formula_sum 'C2 H7 F2.50 N O0.50 Ti0.50'
_cod_database_code 8101365

loop_
_symmetry_equiv_pos_as_xyz
'x, y, z'
'-x+1/2, y+1/2, -z+1/2'
'-x, -y, -z'
'x-1/2, -y-1/2, z-1/2'

loop_
_atom_site_aniso_label
_atom_site_aniso_U_11
_atom_site_aniso_U_22
_atom_site_aniso_U_33
_atom_site_aniso_U_23
_atom_site_aniso_U_13
_atom_site_aniso_U_12
Ti1 0.0140(2) 0.0210(2) 0.0217(2) 0.00186(14) -0.00019(14) -0.00038(14)
F1 0.0191(6) 0.0334(8) 0.0309(7) 0.0025(5) -0.0067(5) -0.0017(5)
F2 0.0323(8) 0.0380(8) 0.0213(6) -0.0015(5) -0.0026(5) 0.0106(6)
F3 0.0218(6) 0.0288(7) 0.0462(8) -0.0124(6) 0.0036(5) 0.0072(5)
F4 0.0379(8) 0.0504(9) 0.0452(9) 0.0062(7) 0.0200(7) -0.0149(7)
F5 0.0303(7) 0.0301(7) 0.0406(8) 0.0015(6) 0.0059(6) -0.0018(6)
OW 0.0316(10) 0.0400(11) 0.0473(11) -0.0064(8) 0.0174(8) -0.0050(8)
N1 0.0150(8) 0.0289(10) 0.0420(11) -0.0079(8) 0.0015(7) 0.0021(8)
N4 0.0207(9) 0.0275(10) 0.0323(10) -0.0089(8) 0.0031(7) -0.0006(8)
C2 0.0248(11) 0.0378(13) 0.0325(12) 0.0012(10) 0.0079(9) 0.0022(10)
C3 0.0269(12) 0.0375(13) 0.0261(11) 0.0022(9) 0.0004(9) 0.0059(10)
C5 0.0305(12) 0.0318(12) 0.0250(11) -0.0036(9) 0.0066(9) -0.0063(10)
C6 0.0308(12) 0.0305(12) 0.0314(12) 0.0039(9) -0.0062(9) -0.0019(10)

loop_
_atom_site_label
_atom_site_type_symbol
_atom_site_fract_x
_atom_site_fract_y
_atom_site_fract_z
_atom_site_U_iso_or_equiv
_atom_site_thermal_displace_type
_atom_site_occupancy
_atom_site_symmetry_multiplicity
_atom_site_Wyckoff_symbol
_atom_site_calc_flag
_atom_site_refinement_flags
_atom_site_disorder_group
Ti1 Ti 0.37856(4) 0.02298(3) 0.58303(4) 0.01914(15) Uani 1 4 e d . .
F1 F 0.21643(15) 0.03030(12) 0.41970(14) 0.0287(3) Uani 1 4 e d . .
F2 F 0.50469(16) 0.01892(12) 0.76743(14) 0.0311(3) Uani 1 4 e d . .
F3 F 0.28877(15) 0.17032(12) 0.64443(15) 0.0324(3) Uani 1 4 e d . .
F4 F 0.22278(18) -0.06878(15) 0.66683(17) 0.0432(4) Uani 1 4 e d . .
F5 F 0.47751(16) -0.10722(12) 0.51257(15) 0.0335(3) Uani 1 4 e d . .
OW O 0.5569(2) -0.37893(18) 0.3830(2) 0.0386(4) Uani 1 4 e d D .
HWA H 0.604(5) -0.407(3) 0.312(4) 0.073(12) Uiso 1 4 e d D .
HWB H 0.595(4) -0.306(3) 0.408(4) 0.070(12) Uiso 1 4 e d D .
N1 N 0.0221(2) -0.17721(18) 0.4224(2) 0.0288(4) Uani 1 4 e d . .
H1A H 0.0885 -0.1232 0.4672 0.049(4) Uiso 1 4 e calc R .
H1B H -0.0755 -0.1500 0.4232 0.049(4) Uiso 1 4 e calc R .
N4 N 0.2349(2) -0.35390(17) 0.3449(2) 0.0269(4) Uani 1 4 e d . .
H4A H 0.1703 -0.4090 0.2997 0.049(4) Uiso 1 4 e calc R .
H4B H 0.3333 -0.3796 0.3449 0.049(4) Uiso 1 4 e calc R .
C2 C 0.0410(3) -0.2908(2) 0.5033(3) 0.0313(5) Uani 1 4 e d . .
H2A H -0.0360 -0.3474 0.4599 0.039(3) Uiso 1 4 e calc R .
H2B H 0.0244 -0.2782 0.6041 0.039(3) Uiso 1 4 e calc R .
C3 C 0.2024(3) -0.3398(2) 0.4985(2) 0.0304(5) Uani 1 4 e d . .
H3A H 0.2787 -0.2866 0.5502 0.039(3) Uiso 1 4 e calc R .
H3B H 0.2118 -0.4162 0.5473 0.039(3) Uiso 1 4 e calc R .
C5 C 0.2136(3) -0.2398(2) 0.2627(2) 0.0288(5) Uani 1 4 e d . .
H5A H 0.2291 -0.2526 0.1616 0.039(3) Uiso 1 4 e calc R .
H5B H 0.2903 -0.1825 0.3050 0.039(3) Uiso 1 4 e calc R .
C6 C 0.0527(3) -0.1921(2) 0.2689(3) 0.0318(5) Uani 1 4 e d . .
H6A H 0.0417 -0.1162 0.2191 0.039(3) Uiso 1 4 e calc R .
H6B H -0.0234 -0.2462 0.2186 0.039(3) Uiso 1 4 e calc R .

loop_
_geom_bond_atom_site_label_1
_geom_bond_atom_site_label_2
_geom_bond_distance
_geom_bond_site_symmetry_2
_geom_bond_publ_flag
Ti1 F5 1.8587(16) . ?
Ti1 F5 1.8758(16) 3_656 ?
Ti1 F2 1.8975(16) . ?
Ti1 F1 1.9212(15) . ?
Ti1 F4 1.9386(16) . ?
Ti1 F3 1.9485(15) . ?
Ti1 Ti1 2.8067(13) 3_656 ?
F5 Ti1 1.8758(16) 3_656 ?
N1 C2 1.480(3) . ?
N1 C6 1.484(3) . ?
N4 C3 1.488(3) . ?
N4 C5 1.492(3) . ?
C2 C3 1.508(3) . ?
C5 C6 1.500(4) . ?
